data_2009142
loop_
_publ_author_name
'Gonz\'alez-Platas, Javier'
'Ruiz-P\'erez, Catalina'
'Gonz\'alez, Antonio G.'
'Bermejo, Jaime'
'Medjroubi, Kamel'

_publ_section_title
;
 4\b,15-Dihydro-3-dehydrosolstitialin A
;
_journal_issue 11
_journal_name_full 'Acta Crystallographica Section C'
_journal_page_first 1837
_journal_page_last 1839
_journal_paper_doi 10.1107/S010827019900918X
_journal_volume 55
_journal_year 1999
_chemical_formula_sum 'C15 H20 O5'
_chemical_formula_weight 280.31
_chemical_name_systematic
;
3-hydroxy-3-hydroxymethyl-9-methyl-6-methyleneperhydroazuleno[4,5-b]furan-
2,8-dione
;
_space_group_IT_number 19
_symmetry_cell_setting orthorhombic
_symmetry_space_group_name_Hall 'P 2ac 2ab'
_symmetry_space_group_name_H-M 'P 21 21 21'
_audit_creation_method 'form.cif (version 2.0)'
_cell_angle_alpha 90.0
_cell_angle_beta 90.0
_cell_angle_gamma 90.0
_cell_formula_units_Z 4
_cell_length_a 8.7620(10)
_cell_length_b 9.596(2)
_cell_length_c 16.363(3)
_cell_measurement_reflns_used 25
_cell_measurement_temperature 293(2)
_cell_measurement_theta_max 18.41
_cell_measurement_theta_min 11.97
_cell_volume 1375.8(4)
_computing_cell_refinement 'CAD-4 EXPRESS'
_computing_data_collection 'CAD-4 EXPRESS (Enraf-Nonius, 1994)'
_computing_data_reduction 'XCAD-4 (Harms, 1997)'
_computing_molecular_graphics 'PLATON (Spek, 1990)'
_computing_publication_material PLATON
_computing_structure_refinement 'SHELXL97 (Sheldrick, 1997)'
_computing_structure_solution 'SIR97 (Altomare et al., 1998)'
_diffrn_ambient_temperature 293(2)
_diffrn_measured_fraction_theta_full 1.000
_diffrn_measured_fraction_theta_max 1.000
_diffrn_measurement_device_type 'Enraf-Nonius CAD-4'
_diffrn_measurement_method \w-scans
_diffrn_radiation_monochromator graphite
_diffrn_radiation_source 'fine-focus sealed tube'
_diffrn_radiation_type 'Mo K\a'
_diffrn_radiation_wavelength 0.71073
_diffrn_reflns_av_R_equivalents 0.011
_diffrn_reflns_av_sigmaI/netI 0.020
_diffrn_reflns_limit_h_max 0
_diffrn_reflns_limit_h_min -12
_diffrn_reflns_limit_k_max 13
_diffrn_reflns_limit_k_min -3
_diffrn_reflns_limit_l_max 6
_diffrn_reflns_limit_l_min -22
_diffrn_reflns_number 2334
_diffrn_reflns_theta_full 29.96
_diffrn_reflns_theta_max 29.96
_diffrn_reflns_theta_min 2.46
_diffrn_standards_decay_% 2
_diffrn_standards_interval_time 120
_diffrn_standards_number 3
_exptl_absorpt_coefficient_mu 0.101
_exptl_absorpt_correction_type none
_exptl_crystal_colour colourless
_exptl_crystal_density_diffrn 1.353
_exptl_crystal_density_method 'not measured'
_exptl_crystal_description prism
_exptl_crystal_F_000 600
_exptl_crystal_size_max 0.45
_exptl_crystal_size_mid 0.20
_exptl_crystal_size_min 0.15
_refine_diff_density_max 0.258
_refine_diff_density_min -0.177
_refine_ls_extinction_method none
_refine_ls_goodness_of_fit_ref 1.031
_refine_ls_hydrogen_treatment refall
_refine_ls_matrix_type full
_refine_ls_number_parameters 261
_refine_ls_number_reflns 2289
_refine_ls_number_restraints 0
_refine_ls_restrained_S_all 1.031
_refine_ls_R_factor_all 0.045
_refine_ls_R_factor_gt 0.034
_refine_ls_shift/su_max 0.001
_refine_ls_shift/su_mean 0.000
_refine_ls_structure_factor_coef Fsqd
_refine_ls_weighting_details 'calc w = 1/[\s^2^(Fo^2^)+(0.0651P)^2^+0.0897P] where P=(Fo^2^+2Fc^2^)/3'
_refine_ls_weighting_scheme calc
_refine_ls_wR_factor_ref 0.098
_reflns_number_gt 2017
_reflns_number_total 2289
_reflns_threshold_expression 'I > 2 \s(I)'
_cod_data_source_file jz1363.cif
_cod_data_source_block global
_cod_depositor_comments
;
The following automatic conversions were performed:
'_symmetry_cell_setting' value 'Orthorhombic' changed to 'orthorhombic'
according to '/home/saulius/struct/CIF-dictionaries/cif_core.dic'
dictionary named 'cif_core.dic' version 2.4.1 from 2010-06-29.

Automatic conversion script
Id: cif_fix_enum 1527 2010-12-29 10:47:43Z saulius 

The following automatic conversions were performed:

'_symmetry_cell_setting' value 'Orthorhombic' changed to
'orthorhombic' according to
/home/saulius/struct/CIF-dictionaries/cif_core.dic dictionary named
'cif_core.dic' version 2.4.1 from 2010-06-29.

Automatic conversion script
Id: cif_fix_values 1715 2011-07-08 13:25:40Z adriana 
;
_cod_database_code 2009142

loop_
_symmetry_equiv_pos_as_xyz
'x, y, z'
'-x+1/2, -y, z+1/2'
'x+1/2, -y+1/2, -z'
'-x, y+1/2, -z+1/2'

loop_
_atom_site_label
_atom_site_fract_x
_atom_site_fract_y
_atom_site_fract_z
_atom_site_U_iso_or_equiv
_atom_site_adp_type
_atom_site_calc_flag
_atom_site_refinement_flags
_atom_site_occupancy
_atom_site_disorder_assembly
_atom_site_disorder_group
_atom_site_type_symbol
O1 .2318(3) 1.1841(3) -.07127(12) .0809(6) Uani d . 1 . . O
O2 .48130(13) .76887(13) .11345(7) .0329(3) Uani d . 1 . . O
O3 .66182(15) .65501(17) .18198(9) .0468(3) Uani d . 1 . . O
O4 .47868(15) .72352(13) .32021(7) .0340(3) Uani d . 1 . . O
O5 .32613(19) .48073(14) .17033(9) .0477(3) Uani d . 1 . . O
C1 .1530(2) 1.02940(17) .12643(10) .0339(3) Uani d . 1 . . C
C2 .1346(3) 1.1513(2) .06600(15) .0516(5) Uani d . 1 . . C
C3 .2220(3) 1.1138(2) -.00943(13) .0481(5) Uani d . 1 . . C
C4 .3051(2) .9772(2) .00279(11) .0395(4) Uani d . 1 . . C
C5 .30336(19) .95889(16) .09603(9) .0279(3) Uani d . 1 . . C
C6 .32125(17) .80927(16) .12457(9) .0253(3) Uani d . 1 . . C
C7 .28610(17) .78676(15) .21603(8) .0238(3) Uani d . 1 . . C
C8 .12122(18) .74161(17) .23014(10) .0309(3) Uani d . 1 . . C
C9 .0029(2) .8558(2) .21348(12) .0382(4) Uani d . 1 . . C
C10 .01792(19) .93080(17) .13226(11) .0343(3) Uani d . 1 . . C
C11 .41042(16) .68475(15) .24422(8) .0245(3) Uani d . 1 . . C
C12 .53406(18) .69924(16) .17854(10) .0292(3) Uani d . 1 . . C
C13 .3654(2) .53117(16) .24893(11) .0331(3) Uani d . 1 . . C
C14 -.0841(3) .9131(3) .07354(15) .0501(5) Uani d . 1 . . C
C15 .4604(4) .9730(3) -.03837(15) .0623(7) Uani d . 1 . . C
H1 .173(3) 1.063(2) .1812(14) .043(6) Uiso d . 1 . . H
H21 .021(4) 1.171(3) .0509(16) .065(8) Uiso d . 1 . . H
H22 .175(3) 1.241(3) .0938(17) .066(8) Uiso d . 1 . . H
H4 .246(3) .907(3) -.0208(13) .040(6) Uiso d . 1 . . H
H5 .383(2) 1.009(2) .1186(12) .027(5) Uiso d . 1 . . H
H6 .260(2) .746(2) .0921(12) .031(5) Uiso d . 1 . . H
H7 .313(3) .874(2) .2472(12) .029(5) Uiso d . 1 . . H
H81 .111(3) .710(2) .2854(14) .039(6) Uiso d . 1 . . H
H82 .098(3) .664(3) .1981(14) .046(6) Uiso d . 1 . . H
H91 -.093(3) .812(3) .2157(16) .055(7) Uiso d . 1 . . H
H92 .019(3) .928(3) .2592(17) .049(6) Uiso d . 1 . . H
H131 .450(3) .477(3) .2719(14) .049(6) Uiso d . 1 . . H
H132 .277(3) .523(3) .2872(14) .050(7) Uiso d . 1 . . H
H141 -.079(3) .956(3) .0254(17) .054(7) Uiso d . 1 . . H
H142 -.169(3) .856(3) .0801(16) .057(7) Uiso d . 1 . . H
H151 .533(4) 1.038(3) -.0114(18) .067(9) Uiso d . 1 . . H
H152 .457(4) .993(3) -.1004(19) .077(9) Uiso d . 1 . . H
H153 .509(5) .871(4) -.036(2) .093(11) Uiso d . 1 . . H
H4W .403(4) .733(3) .3574(17) .070(9) Uiso d . 1 . . H
H5W .382(4) .409(3) .1625(18) .070(9) Uiso d . 1 . . H

loop_
_atom_site_aniso_label
_atom_site_aniso_U_11
_atom_site_aniso_U_22
_atom_site_aniso_U_33
_atom_site_aniso_U_12
_atom_site_aniso_U_13
_atom_site_aniso_U_23
O1 .0839(13) .0902(14) .0687(11) .0083(12) -.0095(10) .0522(11)
O2 .0324(5) .0367(6) .0296(5) .0056(5) .0069(4) .0034(4)
O3 .0301(6) .0557(8) .0546(8) .0115(6) .0060(6) .0073(7)
O4 .0359(6) .0374(6) .0287(5) .0033(5) -.0077(5) -.0019(5)
O5 .0585(9) .0311(6) .0535(8) .0015(6) -.0159(7) -.0087(6)
C1 .0408(8) .0246(6) .0362(8) .0050(6) -.0039(7) .0009(6)
C2 .0592(13) .0315(8) .0640(13) .0073(9) -.0091(11) .0142(8)
C3 .0517(11) .0447(10) .0477(10) -.0039(9) -.0155(9) .0206(9)
C4 .0536(10) .0382(8) .0266(7) -.0056(8) -.0050(7) .0071(6)
C5 .0331(7) .0244(6) .0262(6) -.0026(6) -.0051(6) .0039(5)
C6 .0268(6) .0243(6) .0248(6) .0005(5) .0006(5) .0006(5)
C7 .0252(6) .0228(6) .0235(6) .0018(5) -.0008(5) .0012(5)
C8 .0263(7) .0313(7) .0350(7) .0009(6) .0020(6) .0060(6)
C9 .0276(7) .0430(9) .0441(9) .0077(7) .0048(7) .0047(8)
C10 .0311(7) .0310(7) .0408(8) .0088(6) -.0012(7) -.0002(6)
C11 .0254(6) .0234(6) .0248(6) .0016(5) -.0019(5) .0006(5)
C12 .0280(7) .0266(6) .0329(7) .0006(6) .0018(6) -.0009(6)
C13 .0354(8) .0218(6) .0421(8) -.0007(6) -.0047(7) .0038(6)
C14 .0409(10) .0564(12) .0531(12) .0020(9) -.0107(9) .0002(10)
C15 .0788(17) .0630(14) .0450(11) .0091(14) .0226(12) .0202(11)

loop_
_atom_type_symbol
_atom_type_description
_atom_type_scat_dispersion_real
_atom_type_scat_dispersion_imag
_atom_type_scat_source
C C 0.0033 0.0016 'International Tables Vol C Tables 4.2.6.8 and 6.1.1.4'
H H 0.0000 0.0000 'International Tables Vol C Tables 4.2.6.8 and 6.1.1.4'
O O 0.0106 0.0060 'International Tables Vol C Tables 4.2.6.8 and 6.1.1.4'

loop_
_geom_angle_atom_site_label_1
_geom_angle_atom_site_label_2
_geom_angle_atom_site_label_3
_geom_angle
_geom_angle_publ_flag
C12 O2 C6 111.31(12) yes
C11 O4 H4W 107.9(19) ?
C13 O5 H5W 106(2) ?
C10 C1 C2 115.57(16) ?
C10 C1 C5 114.05(13) ?
C2 C1 C5 102.30(15) ?
C10 C1 H1 107.0(15) ?
C2 C1 H1 111.1(14) ?
C5 C1 H1 106.5(15) ?
C3 C2 C1 107.07(17) ?
C3 C2 H21 109.7(15) ?
C1 C2 H21 112.9(16) ?
C3 C2 H22 112.8(16) ?
C1 C2 H22 108.2(15) ?
H21 C2 H22 106(2) ?
O1 C3 C2 126.0(2) yes
O1 C3 C4 123.7(2) yes
C2 C3 C4 110.21(15) ?
C3 C4 C15 113.31(17) ?
C3 C4 C5 103.04(17) ?
C15 C4 C5 116.51(18) ?
C3 C4 H4 107.9(15) ?
C15 C4 H4 106.9(14) ?
C5 C4 H4 108.8(14) ?
C6 C5 C4 114.39(14) ?
C6 C5 C1 113.50(13) ?
C4 C5 C1 105.98(14) ?
C6 C5 H5 106.9(12) ?
C4 C5 H5 109.4(12) ?
C1 C5 H5 106.5(12) ?
O2 C6 C5 108.10(12) yes
O2 C6 C7 105.91(11) yes
C5 C6 C7 114.22(12) ?
O2 C6 H6 107.4(12) ?
C5 C6 H6 111.4(12) ?
C7 C6 H6 109.5(11) ?
C8 C7 C11 116.44(12) ?
C8 C7 C6 112.05(12) ?
C11 C7 C6 103.82(11) ?
C8 C7 H7 112.3(13) ?
C11 C7 H7 102.4(12) ?
C6 C7 H7 109.1(12) ?
C7 C8 C9 114.24(14) ?
C7 C8 H81 108.9(14) ?
C9 C8 H81 109.2(14) ?
C7 C8 H82 110.3(16) ?
C9 C8 H82 109.0(16) ?
H81 C8 H82 105(2) ?
C10 C9 C8 115.88(14) ?
C10 C9 H91 108.9(16) ?
C8 C9 H91 106.2(18) ?
C10 C9 H92 107.8(15) ?
C8 C9 H92 105.0(15) ?
H91 C9 H92 113(2) ?
C14 C10 C1 124.15(18) ?
C14 C10 C9 121.09(19) ?
C1 C10 C9 114.72(15) ?
O4 C11 C13 108.38(12) yes
O4 C11 C12 106.90(13) yes
C13 C11 C12 107.79(13) ?
O4 C11 C7 113.10(12) yes
C13 C11 C7 116.55(12) ?
C12 C11 C7 103.48(12) ?
O3 C12 O2 122.43(15) yes
O3 C12 C11 126.54(16) yes
O2 C12 C11 111.03(13) yes
O5 C13 C11 110.28(13) yes
O5 C13 H131 110.4(14) ?
C11 C13 H131 109.8(15) ?
O5 C13 H132 110.7(14) ?
C11 C13 H132 108.1(16) ?
H131 C13 H132 107.5(19) ?
C10 C14 H141 123.2(19) ?
C10 C14 H142 122.1(17) ?
H141 C14 H142 115(2) ?
C4 C15 H151 111.0(18) ?
C4 C15 H152 114.1(19) ?
H151 C15 H152 110(3) ?
C4 C15 H153 111(2) ?
H151 C15 H153 108(3) ?
H152 C15 H153 102(2) ?

loop_
_geom_bond_atom_site_label_1
_geom_bond_atom_site_label_2
_geom_bond_site_symmetry_2
_geom_bond_distance
_geom_bond_publ_flag
O1 C3 . 1.219(2) yes
O2 C12 . 1.340(2) yes
O2 C6 . 1.4663(18) yes
O3 C12 . 1.199(2) yes
O4 C11 . 1.4292(17) yes
O4 H4W . .90(3) ?
O5 C13 . 1.417(2) yes
O5 H5W . .85(3) ?
C1 C10 . 1.519(2) ?
C1 C2 . 1.540(3) ?
C1 C5 . 1.562(2) ?
C1 H1 . .97(2) ?
C2 C3 . 1.497(4) ?
C2 H21 . 1.05(3) ?
C2 H22 . 1.04(3) ?
C3 C4 . 1.513(3) ?
C4 C15 . 1.519(3) ?
C4 C5 . 1.536(2) ?
C4 H4 . .93(3) ?
C5 C6 . 1.518(2) ?
C5 H5 . .92(2) ?
C6 C7 . 1.5432(19) ?
C6 H6 . .97(2) ?
C7 C8 . 1.526(2) ?
C7 C11 . 1.535(2) ?
C7 H7 . 1.01(2) ?
C8 C9 . 1.532(2) ?
C8 H81 . .96(2) ?
C8 H82 . .94(3) ?
C9 C10 . 1.517(2) ?
C9 H91 . .94(3) ?
C9 H92 . 1.03(3) ?
C10 C14 . 1.324(3) ?
C11 C13 . 1.528(2) ?
C11 C12 . 1.532(2) ?
C13 H131 . .98(3) ?
C13 H132 . 1.00(3) ?
C14 H141 . .89(3) ?
C14 H142 . .93(3) ?
C15 H151 . .99(3) ?
C15 H152 . 1.03(3) ?
C15 H153 . 1.07(4) ?

loop_
_geom_hbond_atom_site_label_D
_geom_hbond_atom_site_label_H
_geom_hbond_atom_site_label_A
_geom_hbond_site_symmetry_A
_geom_hbond_distance_DH
_geom_hbond_distance_HA
_geom_hbond_distance_DA
_geom_hbond_angle_DHA
_geom_hbond_publ_flag
O4 H4W O1 2_575 0.90(3) 1.84(3) 2.709(3) 160(3) yes
O5 H5W O4 4_645 0.85(3) 2.18(3) 3.007(2) 164(3) yes
C5 H5 O4 4_655 0.924(18) 2.590(19) 3.460(2) 157.1(15) no

loop_
_geom_torsion_atom_site_label_1
_geom_torsion_atom_site_label_2
_geom_torsion_atom_site_label_3
_geom_torsion_atom_site_label_4
_geom_torsion
C10 C1 C2 C3 -101.7(2)
C5 C1 C2 C3 22.8(2)
C1 C2 C3 O1 178.7(2)
C1 C2 C3 C4 -4.1(2)
O1 C3 C4 C15 33.6(3)
C2 C3 C4 C15 -143.6(2)
O1 C3 C4 C5 160.4(2)
C2 C3 C4 C5 -16.9(2)
C3 C4 C5 C6 157.01(15)
C15 C4 C5 C6 -78.3(2)
C3 C4 C5 C1 31.19(19)
C15 C4 C5 C1 155.90(18)
C10 C1 C5 C6 -34.44(19)
C2 C1 C5 C6 -159.96(15)
C10 C1 C5 C4 91.92(17)
C2 C1 C5 C4 -33.61(18)
C12 O2 C6 C5 136.20(13)
C12 O2 C6 C7 13.38(16)
C4 C5 C6 O2 74.54(17)
C1 C5 C6 O2 -163.68(12)
C4 C5 C6 C7 -167.86(14)
C1 C5 C6 C7 -46.08(17)
O2 C6 C7 C8 -146.85(12)
C5 C6 C7 C8 94.30(15)
O2 C6 C7 C11 -20.38(14)
C5 C6 C7 C11 -139.23(13)
C11 C7 C8 C9 170.89(13)
C6 C7 C8 C9 -69.81(18)
C7 C8 C9 C10 49.9(2)
C2 C1 C10 C14 24.1(3)
C5 C1 C10 C14 -94.1(2)
C2 C1 C10 C9 -153.49(17)
C5 C1 C10 C9 88.34(17)
C8 C9 C10 C14 110.4(2)
C8 C9 C10 C1 -71.9(2)
C8 C7 C11 O4 -101.47(15)
C6 C7 C11 O4 134.87(12)
C8 C7 C11 C13 25.13(19)
C6 C7 C11 C13 -98.52(14)
C8 C7 C11 C12 143.23(13)
C6 C7 C11 C12 19.58(14)
C6 O2 C12 O3 179.11(16)
C6 O2 C12 C11 -0.35(17)
O4 C11 C12 O3 48.2(2)
C13 C11 C12 O3 -68.2(2)
C7 C11 C12 O3 167.81(17)
O4 C11 C12 O2 -132.39(13)
C13 C11 C12 O2 111.28(14)
C7 C11 C12 O2 -12.75(16)
O4 C11 C13 O5 -168.18(14)
C12 C11 C13 O5 -52.81(17)
C7 C11 C13 O5 62.91(18)

loop_
_cod_related_entry_id
_cod_related_entry_database
_cod_related_entry_code
1 ChemSpider 21182780
